data_1523121
loop_
_publ_author_name
'Yelon, W.B.'
'Pringle, O.A.'
'Xie, H.'
'Long, G.J.'
'Buschow, K.H.J.'
'Grandjean, F.'

_publ_section_title
;
 Neutron diffraction and Moessbauer effect study of several Nd2 Fe17-x Alx
 solid solutions
;
_journal_name_full 'Journal of Applied Physics'
_journal_page_first 6029
_journal_page_last 6031
_journal_volume 73
_journal_year 1993
_chemical_formula_sum 'Al2.3 Fe14.7 Nd2'
_space_group_IT_number 166
_symmetry_space_group_name_Hall '-R 3 2"'
_symmetry_space_group_name_H-M 'R -3 m :H'
_cell_angle_alpha 90
_cell_angle_beta 90
_cell_angle_gamma 120
_cell_formula_units_Z 3
_cell_length_a 8.6569
_cell_length_b 8.6569
_cell_length_c 12.5782
_cell_volume 816.345
_citation_journal_id_ASTM JAPIAU
_cod_data_source_file Yelon_JAPIAU_1993_1319.cif
_cod_data_source_block Al2.3Fe14.7Nd2
_cod_original_cell_volume 816.3455
_cod_database_code 1523121

loop_
_symmetry_equiv_pos_as_xyz
x,y,z
-y,x-y,z
-x+y,-x,z
y,x,-z
-x,-x+y,-z
x-y,-y,-z
-x,-y,-z
y,-x+y,-z
x-y,x,-z
-y,-x,z
x,x-y,z
-x+y,y,z
x+2/3,y+1/3,z+1/3
-y+2/3,x-y+1/3,z+1/3
-x+y+2/3,-x+1/3,z+1/3
y+2/3,x+1/3,-z+1/3
-x+2/3,-x+y+1/3,-z+1/3
x-y+2/3,-y+1/3,-z+1/3
-x+2/3,-y+1/3,-z+1/3
y+2/3,-x+y+1/3,-z+1/3
x-y+2/3,x+1/3,-z+1/3
-y+2/3,-x+1/3,z+1/3
x+2/3,x-y+1/3,z+1/3
-x+y+2/3,y+1/3,z+1/3
x+1/3,y+2/3,z+2/3
-y+1/3,x-y+2/3,z+2/3
-x+y+1/3,-x+2/3,z+2/3
y+1/3,x+2/3,-z+2/3
-x+1/3,-x+y+2/3,-z+2/3
x-y+1/3,-y+2/3,-z+2/3
-x+1/3,-y+2/3,-z+2/3
y+1/3,-x+y+2/3,-z+2/3
x-y+1/3,x+2/3,-z+2/3
-y+1/3,-x+2/3,z+2/3
x+1/3,x-y+2/3,z+2/3
-x+y+1/3,y+2/3,z+2/3

loop_
_atom_site_label
_atom_site_type_symbol
_atom_site_fract_x
_atom_site_fract_y
_atom_site_fract_z
_atom_site_occupancy
_atom_site_U_iso_or_equiv
Al1 Al 0 0 0.0956 0.119 0.0
Al2 Al 0.2876 0 0 0.078 0.0
Fe2 Fe 0.2876 0 0 0.922 0.0
Fe3 Fe 0.1696 0.8304 0.4896 0.732 0.0
Fe1 Fe 0 0 0.0956 0.881 0.0
Nd1 Nd 0 0 0.3425 1 0.0
Al3 Al 0.1696 0.8304 0.4896 0.268 0.0
Fe4 Fe 0.5 0 0.5 1 0.0
